data_7033090
loop_
_publ_author_name
'Camp, Cl\'ement'
'Cooper, Oliver'
'Andrez, Julie'
'P\'ecaut, Jacques'
'Mazzanti, Marinella'

_publ_section_title
;
 CS2 activation at uranium(iii) siloxide ate complexes: the effect of a
 Lewis acidic site.
;
_journal_issue 6
_journal_name_full 'Dalton transactions (Cambridge, England : 2003)'
_journal_page_first 2650
_journal_page_last 2656
_journal_paper_doi 10.1039/c4dt02585g
_journal_volume 44
_journal_year 2015
_chemical_formula_moiety '(C2S4), K2, (C12 H24 O6)2, (C5 H5 N)'
_chemical_formula_sum 'C31 H53 K2 N O12 S4'
_chemical_formula_weight 838.18
_chemical_name_systematic
; 
 ? 
;
_space_group_crystal_system monoclinic
_space_group_IT_number 15
_space_group_name_Hall '-C 2yc'
_space_group_name_H-M_alt 'C 1 2/c 1'
_symmetry_space_group_name_Hall '-C 2yc'
_symmetry_space_group_name_H-M 'C 1 2/c 1'
_atom_sites_solution_hydrogens geom
_audit_creation_method SHELXL-2013
_cell_angle_alpha 90
_cell_angle_beta 127.579(19)
_cell_angle_gamma 90
_cell_formula_units_Z 4
_cell_length_a 23.321(3)
_cell_length_b 10.1497(5)
_cell_length_c 21.907(3)
_cell_measurement_reflns_used 2455
_cell_measurement_temperature 150(2)
_cell_measurement_theta_max 32.3366
_cell_measurement_theta_min 3.5041
_cell_volume 4109.5(13)
_computing_cell_refinement
;
Agilent Technologies, (2013), CrysAlisPro Software system, 
version 1.171. 37.31, Agilent Technologies UK Ltd, Oxford, UK
;
_computing_data_collection
;
Agilent Technologies, (2013), CrysAlisPro Software system, 
version 1.171.37.31, Agilent Technologies UK Ltd, Oxford, UK
;
_computing_data_reduction
;
Agilent Technologies, (2013), CrysAlisPro Software system, 
version 1.171. 37.31, Agilent Technologies UK Ltd, Oxford, UK
;
_computing_molecular_graphics
;
Mercury 3.1 New software for searching the Cambridge Structural Database 
and visualizing crystal structures (I.J. Bruno, J.C. Cole, P.R. Edgington, 
M. Kessler, C.F. Macrae, P. McCabe, J. Pearson, R. Taylor, 
Acta Cryst., 2002, B58, 389-397)
;
_computing_publication_material 'SHELXL-2013 (Sheldrick, 2013)'
_computing_structure_refinement
;
OLEX2: a complete structure solution, refinement and analysis program 
(O. V. Dolomanov, L. J. Bourhis, R. J. Gildea, J. A. K. Howard and 
H. Puschmann. J. Appl. Cryst. 2009, 42, 339-34).
;
_computing_structure_solution
;
SUPERFLIP program (Palatinus, L. & Chapuis, G. J. Appl. Cryst., 2007,
 40, 786-790)
;
_diffrn_ambient_temperature 150(2)
_diffrn_detector_area_resol_mean 15.9653
_diffrn_measured_fraction_theta_full 0.998
_diffrn_measured_fraction_theta_max 0.998
_diffrn_measurement_details
;
  1 omega  -25.00   67.00   1.0000  150.0000
omega____ theta____ kappa____ phi______ frames
    -       25.5614  -99.0000  -60.0000 92

  2 omega    1.00   46.00   1.0000  150.0000
omega____ theta____ kappa____ phi______ frames
    -       25.5614   83.0000  142.0000 45

  3 omega   -3.00   96.00   1.0000  150.0000
omega____ theta____ kappa____ phi______ frames
    -       25.5614   77.0000   60.0000 99

  4 omega  -15.00   42.00   1.0000  150.0000
omega____ theta____ kappa____ phi______ frames
    -      -27.2801   57.0000  -30.0000 57

  5 omega  -96.00  -20.00   1.0000  150.0000
omega____ theta____ kappa____ phi______ frames
    -      -27.2801  -57.0000 -180.0000 76

  6 omega    0.00   98.00   1.0000  150.0000
omega____ theta____ kappa____ phi______ frames
    -       25.5614   37.0000  -30.0000 98

  7 omega -103.00  -67.00   1.0000  150.0000
omega____ theta____ kappa____ phi______ frames
    -      -27.2801 -179.0000   30.0000 36

;
_diffrn_measurement_device_type 'Xcalibur, Sapphire3'
_diffrn_measurement_method '\w scans'
_diffrn_radiation_type MoK\a
_diffrn_radiation_wavelength 0.71073
_diffrn_reflns_av_R_equivalents 0.0672
_diffrn_reflns_av_unetI/netI 0.0677
_diffrn_reflns_Laue_measured_fraction_full 0.998
_diffrn_reflns_Laue_measured_fraction_max 0.998
_diffrn_reflns_limit_h_max 31
_diffrn_reflns_limit_h_min -31
_diffrn_reflns_limit_k_max 13
_diffrn_reflns_limit_k_min -13
_diffrn_reflns_limit_l_max 29
_diffrn_reflns_limit_l_min -29
_diffrn_reflns_number 20966
_diffrn_reflns_point_group_measured_fraction_full 0.998
_diffrn_reflns_point_group_measured_fraction_max 0.998
_diffrn_reflns_theta_full 25.242
_diffrn_reflns_theta_max 28.277
_diffrn_reflns_theta_min 3.511
_exptl_absorpt_coefficient_mu 0.489
_exptl_absorpt_correction_T_max 0.989
_exptl_absorpt_correction_T_min 0.798
_exptl_absorpt_correction_type analytical
_exptl_absorpt_process_details
;
CrysAlisPro, Agilent Technologies,
Version 1.171.36.20 (release 27-06-2012 CrysAlis171 .NET)
(compiled Jul 11 2012,15:38:31)
Analytical numeric absorption correction using a multifaceted crystal
            model based on expressions derived by R.C. Clark & J.S. Reid.
(Clark, R. C. & Reid, J. S. (1995). Acta Cryst. A51, 887-897)
;
_exptl_crystal_colour 'translucent intense green'
_exptl_crystal_density_diffrn 1.355
_exptl_crystal_description needle
_exptl_crystal_F_000 1776
_exptl_crystal_size_max 1.070
_exptl_crystal_size_mid 0.132
_exptl_crystal_size_min 0.022
_refine_diff_density_max 0.967
_refine_diff_density_min -0.471
_refine_diff_density_rms 0.079
_refine_ls_extinction_method none
_refine_ls_goodness_of_fit_ref 1.034
_refine_ls_hydrogen_treatment constr
_refine_ls_matrix_type full
_refine_ls_number_parameters 235
_refine_ls_number_reflns 5082
_refine_ls_number_restraints 0
_refine_ls_restrained_S_all 1.034
_refine_ls_R_factor_all 0.1109
_refine_ls_R_factor_gt 0.0611
_refine_ls_shift/su_max 0.000
_refine_ls_shift/su_mean 0.000
_refine_ls_structure_factor_coef Fsqd
_refine_ls_weighting_details 'w=1/[\s^2^(Fo^2^)+(0.0683P)^2^+4.0455P] where P=(Fo^2^+2Fc^2^)/3'
_refine_ls_weighting_scheme calc
_refine_ls_wR_factor_gt 0.1339
_refine_ls_wR_factor_ref 0.1557
_reflns_Friedel_coverage 0.000
_reflns_number_gt 3188
_reflns_number_total 5082
_reflns_threshold_expression 'I > 2\s(I)'
_cod_data_source_file c4dt02585g2.cif
_cod_data_source_block 4.Py
_cod_depositor_comments 'Adding full bibliography for 7033089--7033091.cif.'
_cod_original_cell_volume 4109.4(11)
_cod_database_code 7033090
_shelx_space_group_comment
; 
The symmetry employed for this shelxl refinement is uniquely defined 
by the following loop, which should always be used as a source of 
symmetry information in preference to the above space-group names. 
They are only intended as comments. 
;
_shelx_estimated_absorpt_t_min 0.623
_shelx_estimated_absorpt_t_max 0.989
_shelxl_version_number 2013-4

loop_
_space_group_symop_operation_xyz
'x, y, z'
'-x, y, -z+1/2'
'x+1/2, y+1/2, z'
'-x+1/2, y+1/2, -z+1/2'
'-x, -y, -z'
'x, -y, z-1/2'
'-x+1/2, -y+1/2, -z'
'x+1/2, -y+1/2, z-1/2'

loop_
_atom_site_label
_atom_site_type_symbol
_atom_site_fract_x
_atom_site_fract_y
_atom_site_fract_z
_atom_site_U_iso_or_equiv
_atom_site_adp_type
_atom_site_occupancy
_atom_site_site_symmetry_order
_atom_site_calc_flag
_atom_site_refinement_flags_posn
_atom_site_refinement_flags_adp
_atom_site_refinement_flags_occupancy
_atom_site_disorder_assembly
_atom_site_disorder_group
K1 K 0.10944(3) 0.81296(6) 0.22348(4) 0.03012(18) Uani 1 1 d . . . . .
S1 S -0.07295(5) 0.88688(9) 0.14850(5) 0.0418(2) Uani 1 1 d . . . . .
S2 S 0.03208(5) 1.10731(8) 0.19309(5) 0.0410(2) Uani 1 1 d . . . . .
C1S C -0.01107(15) 0.9980(3) 0.20961(18) 0.0295(7) Uani 1 1 d . . . . .
O1 O 0.24326(10) 0.9500(2) 0.33297(12) 0.0376(5) Uani 1 1 d . . . . .
O2 O 0.22804(13) 0.6942(3) 0.37003(13) 0.0453(6) Uani 1 1 d . . . . .
O3 O 0.10348(15) 0.5492(2) 0.26446(17) 0.0536(7) Uani 1 1 d . . . . .
O4 O 0.03560(12) 0.5939(2) 0.10961(15) 0.0474(6) Uani 1 1 d . . . . .
O5 O 0.05931(12) 0.8379(2) 0.06628(12) 0.0370(5) Uani 1 1 d . . . . .
O6 O 0.18060(11) 0.9891(2) 0.17831(12) 0.0339(5) Uani 1 1 d . . . . .
C1 C 0.29792(18) 0.8884(4) 0.40295(19) 0.0467(10) Uani 1 1 d . . . . .
H1A H 0.3265 0.9558 0.4435 0.056 Uiso 1 1 calc R U . . .
H1B H 0.3309 0.8397 0.3969 0.056 Uiso 1 1 calc R U . . .
C2 C 0.2648(2) 0.7955(4) 0.42609(19) 0.0516(11) Uani 1 1 d . . . . .
H2A H 0.3029 0.7566 0.4770 0.062 Uiso 1 1 calc R U . . .
H2B H 0.2304 0.8433 0.4303 0.062 Uiso 1 1 calc R U . . .
C3 C 0.2019(3) 0.5943(5) 0.3935(2) 0.0642(13) Uani 1 1 d . . . . .
H3A H 0.1682 0.6335 0.4016 0.077 Uiso 1 1 calc R U . . .
H3B H 0.2429 0.5545 0.4426 0.077 Uiso 1 1 calc R U . . .
C4 C 0.1642(3) 0.4920(4) 0.3331(3) 0.0679(13) Uani 1 1 d . . . . .
H4A H 0.1975 0.4547 0.3238 0.081 Uiso 1 1 calc R U . . .
H4B H 0.1483 0.4198 0.3500 0.081 Uiso 1 1 calc R U . . .
C5 C 0.0575(3) 0.4539(4) 0.2067(3) 0.0679(14) Uani 1 1 d . . . . .
H5A H 0.0352 0.3971 0.2237 0.081 Uiso 1 1 calc R U . . .
H5B H 0.0859 0.3975 0.1971 0.081 Uiso 1 1 calc R U . . .
C6 C 0.0003(2) 0.5260(4) 0.1348(3) 0.0634(12) Uani 1 1 d . . . . .
H6A H -0.0357 0.4632 0.0948 0.076 Uiso 1 1 calc R U . . .
H6B H -0.0251 0.5890 0.1454 0.076 Uiso 1 1 calc R U . . .
C7 C -0.01346(18) 0.6519(4) 0.0358(2) 0.0537(11) Uani 1 1 d . . . . .
H7A H -0.0471 0.7115 0.0358 0.064 Uiso 1 1 calc R U . . .
H7B H -0.0423 0.5825 -0.0033 0.064 Uiso 1 1 calc R U . . .
C8 C 0.02855(18) 0.7271(3) 0.0171(2) 0.0445(9) Uani 1 1 d . . . . .
H8A H 0.0672 0.6709 0.0247 0.053 Uiso 1 1 calc R U . . .
H8B H -0.0036 0.7559 -0.0374 0.053 Uiso 1 1 calc R U . . .
C9 C 0.09743(18) 0.9203(4) 0.04914(19) 0.0413(8) Uani 1 1 d . . . . .
H9A H 0.0644 0.9511 -0.0049 0.050 Uiso 1 1 calc R U . . .
H9B H 0.1375 0.8706 0.0559 0.050 Uiso 1 1 calc R U . . .
C10 C 0.12625(18) 1.0335(3) 0.10189(19) 0.0380(8) Uani 1 1 d . . . . .
H10A H 0.1471 1.0985 0.0867 0.046 Uiso 1 1 calc R U . . .
H10B H 0.0868 1.0770 0.0993 0.046 Uiso 1 1 calc R U . . .
C11 C 0.21167(19) 1.0945(4) 0.2319(2) 0.0430(9) Uani 1 1 d . . . . .
H11A H 0.1748 1.1355 0.2346 0.052 Uiso 1 1 calc R U . . .
H11B H 0.2303 1.1625 0.2156 0.052 Uiso 1 1 calc R U . . .
C12 C 0.27180(18) 1.0408(4) 0.3084(2) 0.0474(10) Uani 1 1 d . . . . .
H12A H 0.3074 0.9960 0.3049 0.057 Uiso 1 1 calc R U . . .
H12B H 0.2968 1.1135 0.3462 0.057 Uiso 1 1 calc R U . . .
N21 N 0.2127(13) 0.2967(14) 0.5270(14) 0.069(6) Uani 0.5 1 d . . P A 2
C21 C 0.2036(12) 0.300(2) 0.5141(16) 0.057(6) Uani 0.5 1 d . . P A 1
H21 H 0.1724 0.3398 0.5230 0.069 Uiso 0.5 1 calc R U P A 1
C22 C 0.1799(3) 0.2164(4) 0.4597(3) 0.0571(11) Uani 1 1 d . . . . .
H22A H 0.1299 0.1956 0.4296 0.069 Uiso 0.5 1 calc R U P A 2
H22 H 0.1317 0.1854 0.4326 0.069 Uiso 0.5 1 calc R U P A 1
C23 C 0.2205(3) 0.1698(4) 0.4388(3) 0.0616(12) Uani 1 1 d . . . . .
H23A H 0.1986 0.1096 0.3971 0.074 Uiso 0.5 1 calc R U P B 2
H23 H 0.1988 0.1178 0.3937 0.074 Uiso 0.5 1 calc R U P C 1

loop_
_atom_site_aniso_label
_atom_site_aniso_U_11
_atom_site_aniso_U_22
_atom_site_aniso_U_33
_atom_site_aniso_U_23
_atom_site_aniso_U_13
_atom_site_aniso_U_12
K1 0.0280(3) 0.0279(3) 0.0371(4) 0.0003(3) 0.0213(3) 0.0023(3)
S1 0.0375(4) 0.0379(5) 0.0519(6) -0.0120(4) 0.0283(4) -0.0099(4)
S2 0.0468(5) 0.0325(4) 0.0585(6) 0.0035(4) 0.0397(5) -0.0049(4)
C1S 0.0267(14) 0.0221(14) 0.0455(19) 0.0034(13) 0.0251(15) 0.0068(12)
O1 0.0230(10) 0.0580(15) 0.0285(12) -0.0037(11) 0.0140(10) 0.0011(10)
O2 0.0540(14) 0.0582(16) 0.0347(13) 0.0133(12) 0.0327(12) 0.0246(12)
O3 0.0770(18) 0.0271(13) 0.081(2) 0.0067(13) 0.0610(17) 0.0072(13)
O4 0.0330(12) 0.0387(14) 0.0665(18) -0.0073(13) 0.0282(13) -0.0082(11)
O5 0.0405(12) 0.0336(12) 0.0331(12) -0.0081(10) 0.0206(11) -0.0036(10)
O6 0.0304(11) 0.0398(13) 0.0321(12) -0.0038(10) 0.0194(10) -0.0047(10)
C1 0.0293(17) 0.069(3) 0.0275(18) -0.0102(18) 0.0098(15) 0.0158(17)
C2 0.050(2) 0.079(3) 0.0235(17) 0.0112(19) 0.0207(17) 0.036(2)
C3 0.091(3) 0.072(3) 0.059(3) 0.037(2) 0.061(3) 0.043(3)
C4 0.114(4) 0.043(2) 0.092(3) 0.032(2) 0.086(3) 0.031(3)
C5 0.111(4) 0.028(2) 0.123(4) -0.014(2) 0.102(4) -0.019(2)
C6 0.063(3) 0.042(2) 0.106(4) -0.027(2) 0.062(3) -0.024(2)
C7 0.0285(17) 0.039(2) 0.063(3) -0.0190(19) 0.0120(18) -0.0028(16)
C8 0.0368(18) 0.0393(19) 0.0317(19) -0.0103(15) 0.0076(16) 0.0059(15)
C9 0.0370(18) 0.057(2) 0.0323(18) 0.0053(17) 0.0226(16) 0.0062(17)
C10 0.0397(18) 0.0406(19) 0.0396(19) 0.0066(16) 0.0272(17) -0.0028(15)
C11 0.0447(19) 0.043(2) 0.052(2) -0.0116(17) 0.0352(19) -0.0197(16)
C12 0.0332(17) 0.069(3) 0.044(2) -0.0224(19) 0.0256(17) -0.0222(18)
N21 0.134(15) 0.022(6) 0.074(11) -0.014(6) 0.075(11) -0.011(6)
C21 0.055(7) 0.080(13) 0.048(7) -0.003(7) 0.038(6) -0.028(7)
C22 0.076(3) 0.041(2) 0.063(3) -0.001(2) 0.047(3) -0.018(2)
C23 0.112(4) 0.034(2) 0.063(3) -0.013(2) 0.065(3) -0.025(2)

loop_
_atom_type_symbol
_atom_type_description
_atom_type_scat_dispersion_real
_atom_type_scat_dispersion_imag
_atom_type_scat_source
C C 0.0033 0.0016 'International Tables Vol C Tables 4.2.6.8 and 6.1.1.4'
H H 0.0000 0.0000 'International Tables Vol C Tables 4.2.6.8 and 6.1.1.4'
K K 0.2009 0.2494 'International Tables Vol C Tables 4.2.6.8 and 6.1.1.4'
N N 0.0061 0.0033 'International Tables Vol C Tables 4.2.6.8 and 6.1.1.4'
O O 0.0106 0.0060 'International Tables Vol C Tables 4.2.6.8 and 6.1.1.4'
S S 0.1246 0.1234 'International Tables Vol C Tables 4.2.6.8 and 6.1.1.4'

loop_
_exptl_crystal_face_index_h
_exptl_crystal_face_index_k
_exptl_crystal_face_index_l
_exptl_crystal_face_perp_dist
_exptl_oxdiff_crystal_face_indexfrac_h
_exptl_oxdiff_crystal_face_indexfrac_k
_exptl_oxdiff_crystal_face_indexfrac_l
_exptl_oxdiff_crystal_face_x
_exptl_oxdiff_crystal_face_y
_exptl_oxdiff_crystal_face_z
1 0 -1 0.0659 0.9996 0.0005 -0.9989 0.0322 -0.0136 0.0027
1 0 0 0.4683 0.9988 0.0004 0.0007 0.0169 -0.0046 -0.0341
-1 0 0 0.4683 -0.9988 -0.0004 -0.0007 -0.0169 0.0046 0.0341
0 -1 0 0.0213 0.0025 -0.9987 -0.0026 0.0269 0.0642 0.0046
0 1 0 0.0010 -0.0025 0.9987 0.0026 -0.0269 -0.0642 -0.0046
-1 0 1 0.0659 -0.9996 -0.0005 0.9989 -0.0322 0.0136 -0.0027

loop_
_geom_angle_atom_site_label_1
_geom_angle_atom_site_label_2
_geom_angle_atom_site_label_3
_geom_angle
_geom_angle_site_symmetry_1
_geom_angle_site_symmetry_3
O3 K1 O1 115.27(8) . .
O3 K1 O5 113.23(8) . .
O1 K1 O5 113.26(7) . .
O3 K1 O2 57.57(8) . .
O1 K1 O2 57.77(7) . .
O5 K1 O2 140.01(6) . .
O3 K1 O4 56.61(8) . .
O1 K1 O4 146.75(7) . .
O5 K1 O4 57.43(7) . .
O2 K1 O4 106.72(8) . .
O3 K1 O6 143.97(7) . .
O1 K1 O6 56.53(6) . .
O5 K1 O6 57.10(6) . .
O2 K1 O6 105.38(7) . .
O4 K1 O6 108.84(7) . .
O3 K1 C1S 111.57(8) . .
O1 K1 C1S 103.64(7) . .
O5 K1 C1S 98.05(7) . .
O2 K1 C1S 121.81(7) . .
O4 K1 C1S 109.19(7) . .
O6 K1 C1S 104.34(7) . .
O3 K1 S2 141.04(6) . .
O1 K1 S2 85.03(5) . .
O5 K1 S2 84.70(5) . .
O2 K1 S2 128.37(6) . .
O4 K1 S2 122.27(6) . .
O6 K1 S2 74.96(5) . .
C1S K1 S2 29.53(5) . .
O3 K1 S1 82.28(6) . 2
O1 K1 S1 84.14(5) . 2
O5 K1 S1 145.25(5) . 2
O2 K1 S1 74.72(5) . 2
O4 K1 S1 122.39(5) . 2
O6 K1 S1 126.66(5) . 2
C1S K1 S1 47.48(6) . 2
S2 K1 S1 66.37(2) . 2
O3 K1 S1 93.94(6) . .
O1 K1 S1 131.39(5) . .
O5 K1 S1 86.05(5) . .
O2 K1 S1 130.71(5) . .
O4 K1 S1 81.61(5) . .
O6 K1 S1 117.82(5) . .
C1S K1 S1 27.77(6) . .
S2 K1 S1 51.34(2) . .
S1 K1 S1 61.17(3) 2 .
C1S S1 K1 90.92(11) . 2
C1S S1 K1 64.53(10) . .
K1 S1 K1 113.06(3) 2 .
C1S S2 K1 71.80(10) . .
C1S C1S S1 116.7(2) 2 .
C1S C1S S2 115.5(2) 2 .
S1 C1S S2 127.7(2) . .
C1S C1S K1 103.48(19) 2 .
S1 C1S K1 87.70(11) . .
S2 C1S K1 78.67(10) . .
C1 O1 C12 112.2(3) . .
C1 O1 K1 119.6(2) . .
C12 O1 K1 121.18(17) . .
C2 O2 C3 111.6(3) . .
C2 O2 K1 108.58(18) . .
C3 O2 K1 111.2(2) . .
C4 O3 C5 112.8(3) . .
C4 O3 K1 120.6(2) . .
C5 O3 K1 120.8(2) . .
C7 O4 C6 112.9(3) . .
C7 O4 K1 107.29(19) . .
C6 O4 K1 102.3(2) . .
C8 O5 C9 112.0(3) . .
C8 O5 K1 119.1(2) . .
C9 O5 K1 119.97(17) . .
C11 O6 C10 111.9(3) . .
C11 O6 K1 106.52(17) . .
C10 O6 K1 107.64(16) . .
O1 C1 C2 109.8(3) . .
O1 C1 H1A 109.7 . .
C2 C1 H1A 109.7 . .
O1 C1 H1B 109.7 . .
C2 C1 H1B 109.7 . .
H1A C1 H1B 108.2 . .
O2 C2 C1 109.2(3) . .
O2 C2 H2A 109.8 . .
C1 C2 H2A 109.8 . .
O2 C2 H2B 109.8 . .
C1 C2 H2B 109.8 . .
H2A C2 H2B 108.3 . .
O2 C3 C4 109.2(3) . .
O2 C3 H3A 109.8 . .
C4 C3 H3A 109.8 . .
O2 C3 H3B 109.8 . .
C4 C3 H3B 109.8 . .
H3A C3 H3B 108.3 . .
O3 C4 C3 109.0(3) . .
O3 C4 H4A 109.9 . .
C3 C4 H4A 109.9 . .
O3 C4 H4B 109.9 . .
C3 C4 H4B 109.9 . .
H4A C4 H4B 108.3 . .
O3 C5 C6 108.0(3) . .
O3 C5 H5A 110.1 . .
C6 C5 H5A 110.1 . .
O3 C5 H5B 110.1 . .
C6 C5 H5B 110.1 . .
H5A C5 H5B 108.4 . .
O4 C6 C5 106.8(3) . .
O4 C6 H6A 110.4 . .
C5 C6 H6A 110.4 . .
O4 C6 H6B 110.4 . .
C5 C6 H6B 110.4 . .
H6A C6 H6B 108.6 . .
O4 C7 C8 108.6(3) . .
O4 C7 H7A 110.0 . .
C8 C7 H7A 110.0 . .
O4 C7 H7B 110.0 . .
C8 C7 H7B 110.0 . .
H7A C7 H7B 108.4 . .
O5 C8 C7 108.2(3) . .
O5 C8 H8A 110.1 . .
C7 C8 H8A 110.1 . .
O5 C8 H8B 110.1 . .
C7 C8 H8B 110.1 . .
H8A C8 H8B 108.4 . .
O5 C9 C10 108.1(3) . .
O5 C9 H9A 110.1 . .
C10 C9 H9A 110.1 . .
O5 C9 H9B 110.1 . .
C10 C9 H9B 110.1 . .
H9A C9 H9B 108.4 . .
O6 C10 C9 109.2(3) . .
O6 C10 H10A 109.8 . .
C9 C10 H10A 109.8 . .
O6 C10 H10B 109.8 . .
C9 C10 H10B 109.8 . .
H10A C10 H10B 108.3 . .
O6 C11 C12 108.2(3) . .
O6 C11 H11A 110.1 . .
C12 C11 H11A 110.1 . .
O6 C11 H11B 110.1 . .
C12 C11 H11B 110.1 . .
H11A C11 H11B 108.4 . .
O1 C12 C11 109.1(3) . .
O1 C12 H12A 109.9 . .
C11 C12 H12A 109.9 . .
O1 C12 H12B 109.9 . .
C11 C12 H12B 109.9 . .
H12A C12 H12B 108.3 . .
C23 N21 C22 116.2(13) 7_556 .
C22 C21 C23 116.9(16) . 7_556
C22 C21 H21 121.5 . .
C23 C21 H21 121.5 7_556 .
C21 C22 C23 123.3(10) . .
C23 C22 N21 120.0(9) . .
C23 C22 H22A 120.0 . .
N21 C22 H22A 120.0 . .
C21 C22 H22 118.4 . .
C23 C22 H22 118.4 . .
N21 C23 C22 123.5(9) 7_556 .
C22 C23 C21 119.2(10) . 7_556
N21 C23 H23A 118.3 7_556 .
C22 C23 H23A 118.3 . .
C22 C23 H23 120.4 . .
C21 C23 H23 120.4 7_556 .

loop_
_geom_bond_atom_site_label_1
_geom_bond_atom_site_label_2
_geom_bond_distance
_geom_bond_site_symmetry_2
K1 O3 2.853(2) .
K1 O1 2.880(2) .
K1 O5 2.895(2) .
K1 O2 2.929(2) .
K1 O4 2.982(3) .
K1 O6 2.989(2) .
K1 C1S 3.237(3) .
K1 S2 3.3405(11) .
K1 S1 3.4733(12) 2
K1 S1 3.5821(13) .
S1 C1S 1.670(3) .
S1 K1 3.4732(12) 2
S2 C1S 1.679(3) .
C1S C1S 1.511(6) 2
O1 C1 1.408(4) .
O1 C12 1.421(4) .
O2 C2 1.420(5) .
O2 C3 1.430(5) .
O3 C4 1.417(5) .
O3 C5 1.425(5) .
O4 C7 1.419(5) .
O4 C6 1.419(5) .
O5 C8 1.413(4) .
O5 C9 1.428(4) .
O6 C11 1.417(4) .
O6 C10 1.423(4) .
C1 C2 1.490(5) .
C1 H1A 0.9900 .
C1 H1B 0.9900 .
C2 H2A 0.9900 .
C2 H2B 0.9900 .
C3 C4 1.477(6) .
C3 H3A 0.9900 .
C3 H3B 0.9900 .
C4 H4A 0.9900 .
C4 H4B 0.9900 .
C5 C6 1.494(6) .
C5 H5A 0.9900 .
C5 H5B 0.9900 .
C6 H6A 0.9900 .
C6 H6B 0.9900 .
C7 C8 1.483(5) .
C7 H7A 0.9900 .
C7 H7B 0.9900 .
C8 H8A 0.9900 .
C8 H8B 0.9900 .
C9 C10 1.470(5) .
C9 H9A 0.9900 .
C9 H9B 0.9900 .
C10 H10A 0.9900 .
C10 H10B 0.9900 .
C11 C12 1.486(5) .
C11 H11A 0.9900 .
C11 H11B 0.9900 .
C12 H12A 0.9900 .
C12 H12B 0.9900 .
N21 C23 1.30(2) 7_556
N21 C22 1.43(2) .
C21 C22 1.28(2) .
C21 C23 1.44(2) 7_556
C21 H21 0.9500 .
C22 C23 1.362(6) .
C22 H22A 0.9500 .
C22 H22 0.9500 .
C23 N21 1.30(2) 7_556
C23 C21 1.44(2) 7_556
C23 H23A 0.9500 .
C23 H23 0.9500 .
